data_4060412
_journal_name_full Organometallics
_journal_year 2005
_chemical_formula_moiety '[Re Br (C O)3 (C20 H18 N8) Pt (C7 H7)2], (C4 H10 O)'
_chemical_formula_sum 'C41 H42 Br N8 O4 Pt Re'
_chemical_formula_weight 1172.03
_space_group_IT_number 14
_symmetry_cell_setting monoclinic
_symmetry_space_group_name_Hall '-P 2ybc'
_symmetry_space_group_name_H-M 'P 1 21/c 1'
_cell_angle_alpha 90.00
_cell_angle_beta 112.0780(10)
_cell_angle_gamma 90.00
_cell_formula_units_Z 4
_cell_length_a 15.5427(7)
_cell_length_b 15.3800(7)
_cell_length_c 18.8150(9)
_cell_measurement_temperature 150(2)
_cell_volume 4167.9(3)
_diffrn_ambient_temperature 150(2)
_exptl_crystal_density_diffrn 1.868
_cod_depositor_comments
;
The following automatic conversions were performed:
'_symmetry_cell_setting' value 'Monoclinic' changed to 'monoclinic'
according to '/home/saulius/struct/CIF-dictionaries/cif_core.dic'
dictionary named 'cif_core.dic' version 2.4.1 from 2010-06-29.

Automatic conversion script
Id: cif_fix_enum 1527 2010-12-29 10:47:43Z saulius 
;
_cod_original_sg_symbol_H-M 'P 21/c'
_cod_database_code 4060412

loop_
_symmetry_equiv_pos_as_xyz
'x, y, z'
'-x, y+1/2, -z+1/2'
'-x, -y, -z'
'x, -y-1/2, z-1/2'

loop_
_atom_site_label
_atom_site_type_symbol
_atom_site_fract_x
_atom_site_fract_y
_atom_site_fract_z
_atom_site_U_iso_or_equiv
_atom_site_adp_type
_atom_site_occupancy
_atom_site_symmetry_multiplicity
_atom_site_calc_flag
_atom_site_refinement_flags
_atom_site_disorder_assembly
_atom_site_disorder_group
Pt1 Pt 0.462336(13) 0.266932(12) 0.900247(12) 0.02287(7) Uani 1 1 d . . .
Re1 Re 0.022197(14) 0.513442(14) 0.819540(13) 0.02709(7) Uani 1 1 d . . .
Br1 Br 0.00232(4) 0.67445(4) 0.77049(4) 0.04627(18) Uani 1 1 d . . .
C1 C 0.2464(3) 0.5242(3) 0.9526(3) 0.0260(12) Uani 1 1 d . . .
H1 H 0.3095 0.5434 0.9879 0.031 Uiso 1 1 calc R . .
C2 C 0.2427(4) 0.2203(3) 0.8498(3) 0.0273(12) Uani 1 1 d . . .
H2 H 0.1770 0.1994 0.8275 0.033 Uiso 1 1 calc R . .
C3 C 0.2427(3) 0.4254(3) 0.9620(3) 0.0253(12) Uani 1 1 d . . .
C4 C 0.2514(3) 0.3700(3) 0.9064(3) 0.0234(12) Uani 1 1 d . . .
H4 H 0.2587 0.3936 0.8623 0.028 Uiso 1 1 calc R . .
C5 C 0.2493(3) 0.2813(3) 0.9151(3) 0.0265(12) Uani 1 1 d . . .
C6 C 0.2414(4) 0.2473(4) 0.9809(4) 0.0395(15) Uani 1 1 d . . .
H6 H 0.2413 0.1861 0.9878 0.047 Uiso 1 1 calc R . .
C7 C 0.2337(4) 0.3026(4) 1.0362(4) 0.0431(16) Uani 1 1 d . . .
H7 H 0.2287 0.2790 1.0812 0.052 Uiso 1 1 calc R . .
C8 C 0.2331(4) 0.3913(4) 1.0268(3) 0.0346(14) Uani 1 1 d . . .
H8 H 0.2262 0.4288 1.0644 0.042 Uiso 1 1 calc R . .
C11 C 0.1992(4) 0.6151(3) 1.0431(3) 0.0349(14) Uani 1 1 d . . .
H11 H 0.2588 0.6239 1.0820 0.042 Uiso 1 1 calc R . .
C12 C 0.1167(4) 0.6442(4) 1.0437(4) 0.0402(15) Uani 1 1 d . . .
H12 H 0.1070 0.6773 1.0826 0.048 Uiso 1 1 calc R . .
C13 C 0.0496(4) 0.6151(4) 0.9748(4) 0.0392(15) Uani 1 1 d . . .
H13 H -0.0151 0.6260 0.9593 0.047 Uiso 1 1 calc R . .
C21 C 0.3064(4) 0.5747(3) 0.8546(4) 0.0319(14) Uani 1 1 d . . .
H21 H 0.3675 0.5904 0.8875 0.038 Uiso 1 1 calc R . .
C22 C 0.2728(4) 0.5738(4) 0.7770(4) 0.0380(15) Uani 1 1 d . . .
H22 H 0.3053 0.5887 0.7448 0.046 Uiso 1 1 calc R . .
C23 C 0.1821(4) 0.5469(4) 0.7542(3) 0.0334(13) Uani 1 1 d . . .
H23 H 0.1410 0.5406 0.7023 0.040 Uiso 1 1 calc R . .
C31 C 0.2753(4) 0.0594(3) 0.8727(3) 0.0346(14) Uani 1 1 d . . .
H31 H 0.2137 0.0374 0.8512 0.041 Uiso 1 1 calc R . .
C32 C 0.3542(4) 0.0117(4) 0.9067(4) 0.0412(16) Uani 1 1 d . . .
H32 H 0.3591 -0.0495 0.9143 0.049 Uiso 1 1 calc R . .
C33 C 0.4256(4) 0.0721(3) 0.9276(3) 0.0356(14) Uani 1 1 d . . .
H33 H 0.4894 0.0577 0.9520 0.043 Uiso 1 1 calc R . .
C41 C 0.1962(4) 0.2940(3) 0.7219(3) 0.0325(13) Uani 1 1 d . . .
H41 H 0.1314 0.2826 0.7029 0.039 Uiso 1 1 calc R . .
C42 C 0.2416(4) 0.3442(4) 0.6882(3) 0.0364(14) Uani 1 1 d . . .
H42 H 0.2150 0.3751 0.6413 0.044 Uiso 1 1 calc R . .
C43 C 0.3353(4) 0.3415(3) 0.7362(3) 0.0294(13) Uani 1 1 d . . .
H43 H 0.3838 0.3700 0.7262 0.035 Uiso 1 1 calc R . .
C51 C 0.5236(3) 0.3724(3) 0.8794(3) 0.0231(11) Uani 1 1 d . . .
C52 C 0.5153(3) 0.4537(3) 0.9076(3) 0.0263(12) Uani 1 1 d . . .
H52 H 0.4914 0.4578 0.9472 0.032 Uiso 1 1 calc R . .
C53 C 0.5408(4) 0.5302(3) 0.8801(3) 0.0327(14) Uani 1 1 d . . .
H53 H 0.5339 0.5846 0.9014 0.039 Uiso 1 1 calc R . .
C54 C 0.5759(4) 0.5280(3) 0.8227(3) 0.0325(14) Uani 1 1 d . . .
C55 C 0.5894(4) 0.4467(4) 0.7962(4) 0.0363(14) Uani 1 1 d . . .
H55 H 0.6162 0.4425 0.7585 0.044 Uiso 1 1 calc R . .
C56 C 0.5640(4) 0.3717(3) 0.8245(3) 0.0304(13) Uani 1 1 d . . .
H56 H 0.5748 0.3172 0.8056 0.037 Uiso 1 1 calc R . .
C57 C 0.5961(5) 0.6104(4) 0.7872(4) 0.0512(18) Uani 1 1 d . . .
H57A H 0.5994 0.6600 0.8209 0.077 Uiso 1 1 calc R . .
H57B H 0.5465 0.6202 0.7371 0.077 Uiso 1 1 calc R . .
H57C H 0.6555 0.6042 0.7808 0.077 Uiso 1 1 calc R . .
C61 C 0.5640(3) 0.2460(3) 1.0015(3) 0.0248(12) Uani 1 1 d . . .
C62 C 0.5412(4) 0.2335(3) 1.0665(3) 0.0272(12) Uani 1 1 d . . .
H62 H 0.4778 0.2360 1.0607 0.033 Uiso 1 1 calc R . .
C63 C 0.6086(4) 0.2176(3) 1.1393(3) 0.0344(14) Uani 1 1 d . . .
H63 H 0.5900 0.2102 1.1816 0.041 Uiso 1 1 calc R . .
C64 C 0.7018(4) 0.2124(3) 1.1511(3) 0.0308(13) Uani 1 1 d . . .
C65 C 0.7266(4) 0.2248(3) 1.0887(3) 0.0298(13) Uani 1 1 d . . .
H65 H 0.7902 0.2219 1.0952 0.036 Uiso 1 1 calc R . .
C66 C 0.6595(4) 0.2415(3) 1.0159(3) 0.0288(13) Uani 1 1 d . . .
H66 H 0.6792 0.2502 0.9744 0.035 Uiso 1 1 calc R . .
C67 C 0.7745(4) 0.1944(4) 1.2299(4) 0.0460(17) Uani 1 1 d . . .
H67A H 0.7747 0.1322 1.2414 0.069 Uiso 1 1 calc R . .
H67B H 0.7601 0.2278 1.2684 0.069 Uiso 1 1 calc R . .
H67C H 0.8357 0.2115 1.2311 0.069 Uiso 1 1 calc R . .
C71 C -0.0300(4) 0.4662(4) 0.7184(4) 0.0400(15) Uani 1 1 d . . .
C72 C -0.0990(4) 0.5186(4) 0.8228(3) 0.0334(14) Uani 1 1 d . . .
C73 C 0.0334(3) 0.3969(4) 0.8575(3) 0.0304(13) Uani 1 1 d . . .
N11 N 0.0875(3) 0.5703(3) 0.9337(3) 0.0273(10) Uani 1 1 d . . .
N12 N 0.1799(3) 0.5708(3) 0.9760(3) 0.0267(10) Uani 1 1 d . . .
N21 N 0.1593(3) 0.5306(3) 0.8148(3) 0.0257(10) Uani 1 1 d . . .
N22 N 0.2373(3) 0.5492(3) 0.8766(3) 0.0249(10) Uani 1 1 d . . .
N31 N 0.3943(3) 0.1522(3) 0.9095(3) 0.0285(11) Uani 1 1 d . . .
N32 N 0.3008(3) 0.1433(3) 0.8754(3) 0.0302(11) Uani 1 1 d . . .
N41 N 0.3470(3) 0.2930(3) 0.7982(2) 0.0251(10) Uani 1 1 d . . .
N42 N 0.2607(3) 0.2631(3) 0.7879(3) 0.0254(10) Uani 1 1 d . . .
O71 O -0.0608(3) 0.4365(4) 0.6579(3) 0.0646(14) Uani 1 1 d . . .
O72 O -0.1725(3) 0.5239(3) 0.8233(3) 0.0466(11) Uani 1 1 d . . .
O73 O 0.0349(3) 0.3266(3) 0.8779(2) 0.0396(10) Uani 1 1 d . . .
C101 C 0.3277(16) 0.9634(12) 0.094(3) 0.090(4) Uiso 0.33 1 d PD A 1
H10A H 0.3636 1.0110 0.0838 0.135 Uiso 0.33 1 calc PR A 1
H10B H 0.3534 0.9076 0.0859 0.135 Uiso 0.33 1 calc PR A 1
H10C H 0.3309 0.9671 0.1465 0.135 Uiso 0.33 1 calc PR A 1
C102 C 0.2303(16) 0.9700(15) 0.040(2) 0.090(4) Uiso 0.33 1 d PD A 1
H10D H 0.2273 0.9509 -0.0107 0.108 Uiso 0.33 1 calc PR A 1
H10E H 0.1940 0.9276 0.0574 0.108 Uiso 0.33 1 calc PR A 1
O101 O 0.1837(10) 1.0528(10) 0.0308(11) 0.090(4) Uiso 0.33 1 d PD A 1
C103 C 0.0849(12) 1.0606(15) -0.0058(15) 0.090(4) Uiso 0.33 1 d PD A 1
H10F H 0.0577 1.0049 0.0020 0.108 Uiso 0.33 1 calc PR A 1
H10G H 0.0702 1.0661 -0.0616 0.108 Uiso 0.33 1 calc PR A 1
C104 C 0.0339(15) 1.1328(16) 0.0167(17) 0.090(4) Uiso 0.33 1 d PD A 1
H10H H 0.0441 1.1274 0.0711 0.135 Uiso 0.33 1 calc PR A 1
H10I H -0.0327 1.1287 -0.0142 0.135 Uiso 0.33 1 calc PR A 1
H10J H 0.0574 1.1892 0.0076 0.135 Uiso 0.33 1 calc PR A 1
C111 C 0.3283(16) 0.9845(13) 0.093(3) 0.103(4) Uiso 0.33 1 d PD B 2
H11A H 0.3300 1.0229 0.1346 0.155 Uiso 0.33 1 calc PR B 2
H11B H 0.3586 1.0131 0.0617 0.155 Uiso 0.33 1 calc PR B 2
H11C H 0.3608 0.9302 0.1137 0.155 Uiso 0.33 1 calc PR B 2
C112 C 0.2318(17) 0.965(2) 0.044(2) 0.103(4) Uiso 0.33 1 d PD B 2
H11D H 0.2013 1.0212 0.0233 0.124 Uiso 0.33 1 calc PR B 2
H11E H 0.2324 0.9304 0.0003 0.124 Uiso 0.33 1 calc PR B 2
O111 O 0.1730(13) 0.9204(14) 0.0767(12) 0.103(4) Uiso 0.33 1 d PD B 2
C113 C 0.0818(14) 0.889(2) 0.0242(13) 0.103(4) Uiso 0.33 1 d PD B 2
H11F H 0.0562 0.9313 -0.0181 0.124 Uiso 0.33 1 calc PR B 2
H11G H 0.0909 0.8333 0.0014 0.124 Uiso 0.33 1 calc PR B 2
C114 C 0.0135(16) 0.875(2) 0.0592(19) 0.103(4) Uiso 0.33 1 d PD B 2
H11H H 0.0419 0.8871 0.1143 0.155 Uiso 0.33 1 calc PR B 2
H11I H -0.0080 0.8146 0.0513 0.155 Uiso 0.33 1 calc PR B 2
H11J H -0.0394 0.9141 0.0355 0.155 Uiso 0.33 1 calc PR B 2
C121 C 0.2778(15) 0.958(2) 0.074(2) 0.093(4) Uiso 0.33 1 d PD C 3
H12A H 0.2567 1.0162 0.0543 0.139 Uiso 0.33 1 calc PR C 3
H12B H 0.3199 0.9356 0.0502 0.139 Uiso 0.33 1 calc PR C 3
H12C H 0.3106 0.9601 0.1296 0.139 Uiso 0.33 1 calc PR C 3
C122 C 0.1981(14) 0.9001(15) 0.055(2) 0.093(4) Uiso 0.33 1 d PD C 3
H12D H 0.2176 0.8470 0.0870 0.111 Uiso 0.33 1 calc PR C 3
H12E H 0.1789 0.8823 0.0008 0.111 Uiso 0.33 1 calc PR C 3
O121 O 0.1154(12) 0.9382(11) 0.0669(12) 0.093(4) Uiso 0.33 1 d PD C 3
C123 C 0.0499(13) 0.8722(19) 0.0710(16) 0.093(4) Uiso 0.33 1 d PD C 3
H12F H 0.0769 0.8159 0.0644 0.111 Uiso 0.33 1 calc PR C 3
H12G H 0.0539 0.8732 0.1248 0.111 Uiso 0.33 1 calc PR C 3
C124 C -0.0441(13) 0.8662(19) 0.0265(17) 0.093(4) Uiso 0.33 1 d PD C 3
H12H H -0.0746 0.9214 0.0285 0.139 Uiso 0.33 1 calc PR C 3
H12I H -0.0718 0.8194 0.0461 0.139 Uiso 0.33 1 calc PR C 3
H12J H -0.0523 0.8536 -0.0267 0.139 Uiso 0.33 1 calc PR C 3

loop_
_atom_site_aniso_label
_atom_site_aniso_U_11
_atom_site_aniso_U_22
_atom_site_aniso_U_33
_atom_site_aniso_U_23
_atom_site_aniso_U_13
_atom_site_aniso_U_12
Pt1 0.02387(12) 0.01937(11) 0.02551(13) -0.00154(8) 0.00945(9) -0.00103(8)
Re1 0.02102(12) 0.03266(12) 0.02611(14) -0.00005(9) 0.00717(10) 0.00172(9)
Br1 0.0332(3) 0.0410(3) 0.0629(5) 0.0177(3) 0.0161(3) 0.0130(3)
C1 0.019(3) 0.028(3) 0.028(3) 0.002(2) 0.005(2) 0.005(2)
C2 0.023(3) 0.025(3) 0.032(3) 0.002(2) 0.009(2) -0.001(2)
C3 0.020(3) 0.027(3) 0.026(3) 0.003(2) 0.006(2) -0.002(2)
C4 0.015(2) 0.034(3) 0.021(3) 0.004(2) 0.006(2) 0.004(2)
C5 0.021(3) 0.030(3) 0.025(3) 0.000(2) 0.006(2) 0.002(2)
C6 0.054(4) 0.026(3) 0.039(4) 0.007(3) 0.018(3) 0.000(3)
C7 0.065(4) 0.042(3) 0.026(3) 0.009(3) 0.021(3) 0.003(3)
C8 0.044(3) 0.041(3) 0.022(3) 0.003(2) 0.016(3) 0.003(3)
C11 0.037(3) 0.037(3) 0.029(3) -0.003(3) 0.011(3) -0.004(3)
C12 0.045(4) 0.042(3) 0.039(4) -0.012(3) 0.023(3) -0.003(3)
C13 0.036(3) 0.044(3) 0.043(4) -0.007(3) 0.021(3) 0.006(3)
C21 0.024(3) 0.025(3) 0.050(4) 0.002(3) 0.019(3) 0.002(2)
C22 0.043(4) 0.035(3) 0.050(4) 0.012(3) 0.033(3) 0.006(3)
C23 0.039(3) 0.035(3) 0.030(4) 0.006(3) 0.017(3) 0.013(3)
C31 0.040(3) 0.025(3) 0.037(4) -0.004(2) 0.013(3) -0.011(3)
C32 0.051(4) 0.020(3) 0.054(4) 0.001(3) 0.022(3) 0.000(3)
C33 0.038(3) 0.022(3) 0.042(4) 0.003(2) 0.010(3) 0.003(2)
C41 0.037(3) 0.030(3) 0.026(3) -0.004(2) 0.006(3) -0.004(2)
C42 0.048(4) 0.035(3) 0.020(3) -0.001(2) 0.006(3) 0.001(3)
C43 0.035(3) 0.028(3) 0.027(3) -0.003(2) 0.015(3) 0.000(2)
C51 0.017(2) 0.028(3) 0.022(3) 0.001(2) 0.005(2) -0.001(2)
C52 0.019(3) 0.030(3) 0.030(3) 0.001(2) 0.009(2) 0.000(2)
C53 0.029(3) 0.023(3) 0.044(4) -0.003(2) 0.011(3) -0.002(2)
C54 0.028(3) 0.035(3) 0.035(4) 0.009(2) 0.011(3) 0.000(2)
C55 0.034(3) 0.044(3) 0.036(4) 0.006(3) 0.020(3) 0.001(3)
C56 0.033(3) 0.029(3) 0.036(4) -0.002(2) 0.020(3) 0.001(2)
C57 0.054(4) 0.050(4) 0.049(5) 0.017(3) 0.018(3) -0.006(3)
C61 0.025(3) 0.019(2) 0.027(3) -0.002(2) 0.006(2) -0.002(2)
C62 0.022(3) 0.028(3) 0.033(3) 0.004(2) 0.012(2) 0.002(2)
C63 0.046(4) 0.027(3) 0.036(4) -0.001(2) 0.022(3) -0.005(3)
C64 0.037(3) 0.018(3) 0.030(3) 0.002(2) 0.004(3) -0.004(2)
C65 0.024(3) 0.028(3) 0.035(4) 0.002(2) 0.009(3) 0.000(2)
C66 0.031(3) 0.025(3) 0.033(3) -0.005(2) 0.014(3) -0.004(2)
C67 0.048(4) 0.033(3) 0.043(4) 0.004(3) 0.000(3) 0.000(3)
C71 0.033(3) 0.053(4) 0.030(4) 0.001(3) 0.008(3) 0.003(3)
C72 0.024(3) 0.042(3) 0.035(4) -0.009(3) 0.012(3) 0.000(2)
C73 0.021(3) 0.040(3) 0.032(3) -0.010(3) 0.013(2) -0.003(2)
N11 0.020(2) 0.031(2) 0.031(3) -0.004(2) 0.011(2) -0.0002(18)
N12 0.025(2) 0.025(2) 0.032(3) -0.0024(19) 0.012(2) 0.0003(18)
N21 0.023(2) 0.029(2) 0.024(3) 0.0063(19) 0.008(2) 0.0073(18)
N22 0.024(2) 0.025(2) 0.028(3) 0.0023(19) 0.013(2) 0.0032(18)
N31 0.026(2) 0.018(2) 0.037(3) -0.0025(19) 0.007(2) -0.0014(18)
N32 0.028(2) 0.018(2) 0.038(3) -0.0004(19) 0.006(2) -0.0041(18)
N41 0.026(2) 0.026(2) 0.024(3) -0.0035(19) 0.010(2) -0.0036(18)
N42 0.027(2) 0.023(2) 0.023(3) -0.0020(18) 0.005(2) -0.0003(18)
O71 0.056(3) 0.097(4) 0.033(3) -0.015(3) 0.008(2) -0.012(3)
O72 0.030(2) 0.065(3) 0.047(3) -0.005(2) 0.017(2) 0.002(2)
O73 0.034(2) 0.034(2) 0.052(3) -0.005(2) 0.017(2) -0.0045(18)

loop_
_geom_bond_atom_site_label_1
_geom_bond_atom_site_label_2
_geom_bond_distance
_geom_bond_site_symmetry_2
_geom_bond_publ_flag
Pt1 C61 1.991(5) . ?
Pt1 C51 1.994(5) . ?
Pt1 N31 2.098(4) . ?
Pt1 N41 2.115(4) . ?
Re1 C72 1.909(6) . ?
Re1 C71 1.910(7) . ?
Re1 C73 1.912(6) . ?
Re1 N21 2.183(4) . ?
Re1 N11 2.184(4) . ?
Re1 Br1 2.6201(6) . ?
C1 N22 1.436(7) . ?
C1 N12 1.454(7) . ?
C1 C3 1.534(7) . ?
C1 H1 1.0000 . ?
C2 N42 1.452(7) . ?
C2 N32 1.457(6) . ?
C2 C5 1.518(8) . ?
C2 H2 1.0000 . ?
C3 C8 1.386(8) . ?
C3 C4 1.394(7) . ?
C4 C5 1.376(7) . ?
C4 H4 0.9500 . ?
C5 C6 1.391(8) . ?
C6 C7 1.384(9) . ?
C6 H6 0.9500 . ?
C7 C8 1.375(8) . ?
C7 H7 0.9500 . ?
C8 H8 0.9500 . ?
C11 C12 1.362(8) . ?
C11 N12 1.366(7) . ?
C11 H11 0.9500 . ?
C12 C13 1.398(8) . ?
C12 H12 0.9500 . ?
C13 N11 1.328(7) . ?
C13 H13 0.9500 . ?
C21 N22 1.346(7) . ?
C21 C22 1.354(8) . ?
C21 H21 0.9500 . ?
C22 C23 1.374(8) . ?
C22 H22 0.9500 . ?
C23 N21 1.337(7) . ?
C23 H23 0.9500 . ?
C31 N32 1.347(6) . ?
C31 C32 1.364(8) . ?
C31 H31 0.9500 . ?
C32 C33 1.387(8) . ?
C32 H32 0.9500 . ?
C33 N31 1.321(6) . ?
C33 H33 0.9500 . ?
C41 C42 1.354(8) . ?
C41 N42 1.356(7) . ?
C41 H41 0.9500 . ?
C42 C43 1.396(8) . ?
C42 H42 0.9500 . ?
C43 N41 1.338(7) . ?
C43 H43 0.9500 . ?
C51 C52 1.383(7) . ?
C51 C56 1.396(8) . ?
C52 C53 1.402(7) . ?
C52 H52 0.9500 . ?
C53 C54 1.380(8) . ?
C53 H53 0.9500 . ?
C54 C55 1.391(8) . ?
C54 C57 1.520(8) . ?
C55 C56 1.388(8) . ?
C55 H55 0.9500 . ?
C56 H56 0.9500 . ?
C57 H57A 0.9800 . ?
C57 H57B 0.9800 . ?
C57 H57C 0.9800 . ?
C61 C66 1.406(7) . ?
C61 C62 1.409(8) . ?
C62 C63 1.398(8) . ?
C62 H62 0.9500 . ?
C63 C64 1.382(8) . ?
C63 H63 0.9500 . ?
C64 C65 1.380(8) . ?
C64 C67 1.514(8) . ?
C65 C66 1.398(8) . ?
C65 H65 0.9500 . ?
C66 H66 0.9500 . ?
C67 H67A 0.9800 . ?
C67 H67B 0.9800 . ?
C67 H67C 0.9800 . ?
C71 O71 1.150(7) . ?
C72 O72 1.149(6) . ?
C73 O73 1.146(7) . ?
N11 N12 1.355(6) . ?
N21 N22 1.358(6) . ?
N31 N32 1.357(6) . ?
N41 N42 1.361(6) . ?
C101 C102 1.471(14) . ?
C101 H10A 0.9800 . ?
C101 H10B 0.9800 . ?
C101 H10C 0.9800 . ?
C102 O101 1.442(14) . ?
C102 H10D 0.9900 . ?
C102 H10E 0.9900 . ?
O101 C103 1.432(13) . ?
C103 C104 1.514(14) . ?
C103 H10F 0.9900 . ?
C103 H10G 0.9900 . ?
C104 H10H 0.9800 . ?
C104 H10I 0.9800 . ?
C104 H10J 0.9800 . ?
C111 C112 1.461(14) . ?
C111 H11A 0.9800 . ?
C111 H11B 0.9800 . ?
C111 H11C 0.9800 . ?
C112 O111 1.450(15) . ?
C112 H11D 0.9900 . ?
C112 H11E 0.9900 . ?
O111 C113 1.472(14) . ?
C113 C114 1.460(14) . ?
C113 H11F 0.9900 . ?
C113 H11G 0.9900 . ?
C114 H11H 0.9800 . ?
C114 H11I 0.9800 . ?
C114 H11J 0.9800 . ?
C121 C122 1.455(14) . ?
C121 H12A 0.9800 . ?
C121 H12B 0.9800 . ?
C121 H12C 0.9800 . ?
C122 O121 1.503(14) . ?
C122 H12D 0.9900 . ?
C122 H12E 0.9900 . ?
O121 C123 1.459(14) . ?
C123 C124 1.388(14) . ?
C123 H12F 0.9900 . ?
C123 H12G 0.9900 . ?
C124 H12H 0.9800 . ?
C124 H12I 0.9800 . ?
C124 H12J 0.9800 . ?
